data_7116922
loop_
_publ_author_name
'Tatsuya Aotake'
'Mitsuharu Suzuki'
'Naoki Aratani'
'Junpei Yuasa'
'Daiki Kuzuhara'
'Hironobu Hayashi'
'Haruyuki Nakano'
'Tsuyoshi Kawai'
'Jishan Wu'
'Hiroko Yamada'

_publ_section_title
;
 9,9'-Anthryl-anthroxyl radicals: strategic stabilization of highly
 reactive phenoxyl radicals
;
_journal_name_full Chem.Commun.
_journal_page_first 6734
_journal_paper_doi 10.1039/C4cc10104A
_journal_volume 51
_journal_year 2015
_chemical_formula_moiety 'C52 H41 O, 5(C H Cl3)'
_chemical_formula_sum 'C57 H46 Cl15 O'
_chemical_formula_weight 1278.69
_chemical_name_systematic BCBP-radical
_space_group_crystal_system monoclinic
_space_group_IT_number 14
_space_group_name_Hall '-P 2ybc'
_space_group_name_H-M_alt 'P 1 21/c 1'
_symmetry_space_group_name_Hall '-P 2ybc'
_symmetry_space_group_name_H-M 'P 1 21/c 1'
_atom_sites_solution_hydrogens geom
_atom_sites_solution_primary direct
_atom_sites_solution_secondary difmap
_audit_creation_method SHELXL-97
_audit_update_record
;
2015-01-12 deposited with the CCDC.
2015-01-27 downloaded from the CCDC.
;
_cell_angle_alpha 90.00
_cell_angle_beta 109.3080(10)
_cell_angle_gamma 90.00
_cell_formula_units_Z 4
_cell_length_a 13.9660(3)
_cell_length_b 19.5910(4)
_cell_length_c 21.6636(4)
_cell_measurement_reflns_used 47489
_cell_measurement_temperature 103(2)
_cell_measurement_theta_max 25.35
_cell_measurement_theta_min 3.06
_cell_volume 5593.9(2)
_computing_structure_refinement 'SHELXL-97 (Sheldrick, 1997)'
_computing_structure_solution 'SHELXS-97 (Sheldrick, 1990)'
_diffrn_ambient_temperature 103(2)
_diffrn_detector_area_resol_mean 10.000
_diffrn_measured_fraction_theta_full 0.996
_diffrn_measured_fraction_theta_max 0.996
_diffrn_measurement_device_type 'Rigaku R-AXIS RAPID'
_diffrn_measurement_method \w
_diffrn_radiation_monochromator graphite
_diffrn_radiation_source 'fine-focus sealed tube'
_diffrn_radiation_type MoK\a
_diffrn_radiation_wavelength 0.71075
_diffrn_reflns_av_R_equivalents 0.0453
_diffrn_reflns_av_sigmaI/netI 0.0257
_diffrn_reflns_limit_h_max 16
_diffrn_reflns_limit_h_min -16
_diffrn_reflns_limit_k_max 23
_diffrn_reflns_limit_k_min -21
_diffrn_reflns_limit_l_max 26
_diffrn_reflns_limit_l_min -26
_diffrn_reflns_number 78378
_diffrn_reflns_theta_full 25.35
_diffrn_reflns_theta_max 25.35
_diffrn_reflns_theta_min 3.06
_exptl_absorpt_coefficient_mu 0.778
_exptl_absorpt_correction_T_max 0.9846
_exptl_absorpt_correction_T_min 0.8536
_exptl_absorpt_correction_type multi-scan
_exptl_absorpt_process_details 'ABSCOR (Rigaku, 1995)'
_exptl_crystal_colour brown
_exptl_crystal_density_diffrn 1.518
_exptl_crystal_density_method 'not measured'
_exptl_crystal_description prism
_exptl_crystal_F_000 2604
_exptl_crystal_size_max 0.21
_exptl_crystal_size_mid 0.10
_exptl_crystal_size_min 0.02
_refine_diff_density_max 1.232
_refine_diff_density_min -0.765
_refine_diff_density_rms 0.090
_refine_ls_extinction_method none
_refine_ls_goodness_of_fit_ref 1.080
_refine_ls_hydrogen_treatment constr
_refine_ls_matrix_type full
_refine_ls_number_parameters 784
_refine_ls_number_reflns 10180
_refine_ls_number_restraints 15
_refine_ls_restrained_S_all 1.086
_refine_ls_R_factor_all 0.1191
_refine_ls_R_factor_gt 0.0967
_refine_ls_shift/su_max 0.001
_refine_ls_shift/su_mean 0.000
_refine_ls_structure_factor_coef Fsqd
_refine_ls_weighting_details 'calc w=1/[\s^2^(Fo^2^)+(0.1539P)^2^+10.6686P] where P=(Fo^2^+2Fc^2^)/3'
_refine_ls_weighting_scheme calc
_refine_ls_wR_factor_gt 0.2708
_refine_ls_wR_factor_ref 0.2899
_reflns_number_gt 7343
_reflns_number_total 10180
_reflns_threshold_expression >2sigma(I)
_cod_data_source_file c4cc10104a2.cif
_cod_data_source_block shelxl_2
_cod_database_code 7116922

loop_
_symmetry_equiv_pos_as_xyz
'x, y, z'
'-x, y+1/2, -z+1/2'
'-x, -y, -z'
'x, -y-1/2, z-1/2'

loop_
_atom_site_label
_atom_site_type_symbol
_atom_site_fract_x
_atom_site_fract_y
_atom_site_fract_z
_atom_site_U_iso_or_equiv
_atom_site_adp_type
_atom_site_occupancy
_atom_site_symmetry_multiplicity
_atom_site_calc_flag
_atom_site_refinement_flags
_atom_site_disorder_assembly
_atom_site_disorder_group
Cl1 Cl 0.29940(13) 0.52640(9) 0.09982(8) 0.0774(5) Uani 1 1 d . . .
Cl2 Cl 0.1872(2) 0.48638(9) 0.18352(8) 0.1039(8) Uani 1 1 d . . .
Cl3 Cl 0.10618(13) 0.46144(14) 0.04586(8) 0.0998(7) Uani 1 1 d . . .
Cl4 Cl 0.7788(3) 0.3148(3) 0.14966(15) 0.0548(14) Uani 0.515(15) 1 d P A 3
Cl5 Cl 0.9633(4) 0.3818(4) 0.2246(4) 0.080(2) Uani 0.515(15) 1 d P A 3
Cl6 Cl 0.9175(7) 0.3788(6) 0.0910(5) 0.087(2) Uani 0.515(15) 1 d P A 3
Cl22 Cl 0.8255(11) 0.2813(6) 0.1471(2) 0.122(5) Uani 0.485(15) 1 d P A 4
Cl23 Cl 0.8774(13) 0.3944(7) 0.0778(7) 0.124(5) Uani 0.485(15) 1 d P A 4
Cl24 Cl 0.9326(13) 0.3919(6) 0.2235(5) 0.147(4) Uani 0.485(15) 1 d P A 4
Cl7A Cl 1.0263(6) 0.6215(4) 0.3757(3) 0.100(2) Uani 0.622(11) 1 d P B 1
Cl8A Cl 0.9264(4) 0.5731(2) 0.4626(2) 0.0865(15) Uani 0.622(11) 1 d P B 1
Cl9A Cl 0.9332(4) 0.4866(3) 0.3620(2) 0.117(2) Uani 0.622(11) 1 d P B 1
Cl7B Cl 1.0123(11) 0.6283(4) 0.3831(6) 0.114(5) Uani 0.378(11) 1 d PD B 2
Cl8B Cl 0.8943(6) 0.5470(10) 0.4284(9) 0.211(8) Uani 0.378(11) 1 d PD B 2
Cl9B Cl 1.023(2) 0.4954(9) 0.3592(5) 0.292(15) Uani 0.378(11) 1 d PD . 2
Cl10 Cl 0.4109(3) 0.3684(4) 0.4103(3) 0.176(4) Uani 0.549(4) 1 d PD C 1
Cl11 Cl 0.2379(7) 0.3631(5) 0.4483(5) 0.126(3) Uani 0.549(4) 1 d PD C 1
Cl12 Cl 0.2119(6) 0.4054(3) 0.32416(16) 0.191(4) Uani 0.549(4) 1 d PD C 1
Cl16 Cl 0.6224(8) 0.2143(5) 0.4895(4) 0.131(3) Uani 0.549(4) 1 d PD C 1
Cl17 Cl 0.5715(2) 0.24594(16) 0.35447(14) 0.0726(9) Uani 0.549(4) 1 d PD C 1
Cl18 Cl 0.5007(4) 0.1239(2) 0.3950(2) 0.0992(15) Uani 0.549(4) 1 d PD C 1
C56 C 0.2987(11) 0.4084(10) 0.4030(7) 0.068(4) Uani 0.549(4) 1 d PD C 1
H56 H 0.3110 0.4566 0.4187 0.082 Uiso 0.549(4) 1 calc PR C 1
C58 C 0.5323(13) 0.2063(7) 0.4146(7) 0.116(6) Uiso 0.549(4) 1 d PD C 1
H58 H 0.4700 0.2305 0.4161 0.139 Uiso 0.549(4) 1 calc PR C 1
Cl13 Cl 0.2829(7) 0.3480(7) 0.4496(5) 0.128(4) Uani 0.451(4) 1 d PD . 2
Cl14 Cl 0.3477(6) 0.4169(2) 0.3556(4) 0.141(3) Uani 0.451(4) 1 d PD . 2
Cl15 Cl 0.1449(4) 0.4433(3) 0.3524(4) 0.136(3) Uani 0.451(4) 1 d PD . 2
C57 C 0.2662(13) 0.4186(14) 0.3998(11) 0.080(8) Uani 0.451(4) 1 d PD . 2
H57 H 0.2912 0.4574 0.4310 0.096 Uiso 0.451(4) 1 calc PR C 2
C59 C 0.5911(8) 0.2073(7) 0.4062(5) 0.083(6) Uani 0.451(4) 1 d PD C 2
H59 H 0.6409 0.2195 0.3838 0.100 Uiso 0.451(4) 1 calc PR C 2
Cl19 Cl 0.6535(5) 0.1923(4) 0.4862(4) 0.0718(15) Uani 0.451(4) 1 d PD C 2
Cl20 Cl 0.5066(4) 0.2837(2) 0.4050(2) 0.1019(17) Uani 0.451(4) 1 d PD C 2
Cl21 Cl 0.5075(5) 0.1446(4) 0.3604(3) 0.131(3) Uani 0.451(4) 1 d PD C 2
O1 O 0.7055(4) 0.4674(2) 0.49824(18) 0.0842(15) Uani 1 1 d . . .
C1 C 0.6720(4) 0.4571(2) 0.4378(2) 0.0464(11) Uani 1 1 d . . .
C2 C 0.5908(4) 0.4983(2) 0.3956(2) 0.0395(10) Uani 1 1 d . . .
C3 C 0.5389(4) 0.5450(3) 0.4228(2) 0.0498(12) Uani 1 1 d . . .
H3 H 0.5561 0.5479 0.4690 0.060 Uiso 1 1 calc R . .
C4 C 0.4646(4) 0.5860(2) 0.3841(2) 0.0467(11) Uani 1 1 d . . .
C5 C 0.4038(4) 0.6395(3) 0.4059(3) 0.0586(14) Uani 1 1 d . . .
H5 H 0.4237 0.6420 0.4547 0.070 Uiso 1 1 calc R . .
C6 C 0.2932(4) 0.6227(3) 0.3746(3) 0.0533(13) Uani 1 1 d . . .
H6A H 0.2784 0.5790 0.3924 0.064 Uiso 1 1 calc R . .
H6B H 0.2519 0.6587 0.3858 0.064 Uiso 1 1 calc R . .
C7 C 0.2646(4) 0.6174(3) 0.3047(2) 0.0468(11) Uani 1 1 d . . .
H7A H 0.2094 0.6503 0.2842 0.056 Uiso 1 1 calc R . .
H7B H 0.2384 0.5709 0.2910 0.056 Uiso 1 1 calc R . .
C8 C 0.3545(4) 0.6319(2) 0.2804(2) 0.0438(10) Uani 1 1 d . . .
H8 H 0.3350 0.6289 0.2318 0.053 Uiso 1 1 calc R . .
C9 C 0.4378(3) 0.5817(2) 0.3153(2) 0.0375(9) Uani 1 1 d . . .
C10 C 0.4847(3) 0.5364(2) 0.2866(2) 0.0345(9) Uani 1 1 d . . .
H10 H 0.4653 0.5341 0.2403 0.041 Uiso 1 1 calc R . .
C11 C 0.5627(3) 0.4927(2) 0.32597(18) 0.0330(9) Uani 1 1 d . . .
C12 C 0.6127(3) 0.4446(2) 0.29780(18) 0.0313(8) Uani 1 1 d . . .
C13 C 0.6898(3) 0.4011(2) 0.33868(18) 0.0318(8) Uani 1 1 d . . .
C14 C 0.7402(3) 0.3519(2) 0.31239(19) 0.0343(9) Uani 1 1 d . . .
H14 H 0.7244 0.3483 0.2664 0.041 Uiso 1 1 calc R . .
C15 C 0.8116(3) 0.3094(2) 0.3530(2) 0.0406(10) Uani 1 1 d . . .
C16 C 0.8737(4) 0.2555(3) 0.3328(2) 0.0494(12) Uani 1 1 d . . .
H16 H 0.8566 0.2528 0.2843 0.059 Uiso 1 1 calc R . .
C17 C 0.8543(4) 0.1880(3) 0.3623(2) 0.0544(13) Uani 1 1 d . . .
H17 H 0.8293 0.1481 0.3372 0.065 Uiso 1 1 calc R . .
C18 C 0.8777(4) 0.1914(3) 0.4302(3) 0.0570(13) Uani 1 1 d . . .
H18 H 0.8709 0.1540 0.4563 0.068 Uiso 1 1 calc R . .
C19 C 0.9152(4) 0.2623(3) 0.4581(2) 0.0575(14) Uani 1 1 d . . .
H19 H 0.9304 0.2649 0.5065 0.069 Uiso 1 1 calc R . .
C20 C 0.8364(4) 0.3130(2) 0.4215(2) 0.0443(11) Uani 1 1 d . . .
C21 C 0.7901(3) 0.3610(2) 0.4486(2) 0.0412(10) Uani 1 1 d . . .
H21 H 0.8072 0.3638 0.4948 0.049 Uiso 1 1 calc R . .
C22 C 0.7175(3) 0.4059(2) 0.40797(19) 0.0371(9) Uani 1 1 d . . .
C23 C 0.4226(4) 0.7071(3) 0.3762(3) 0.0635(15) Uani 1 1 d . . .
H23 H 0.4498 0.7468 0.4010 0.076 Uiso 1 1 calc R . .
C24 C 0.3942(4) 0.7030(3) 0.3066(3) 0.0528(12) Uani 1 1 d . . .
H24 H 0.3993 0.7401 0.2795 0.063 Uiso 1 1 calc R . .
C25 C 0.9848(4) 0.2732(3) 0.3674(3) 0.0574(13) Uani 1 1 d . . .
H25A H 1.0280 0.2385 0.3563 0.069 Uiso 1 1 calc R . .
H25B H 0.9998 0.3179 0.3514 0.069 Uiso 1 1 calc R . .
C26 C 1.0097(4) 0.2761(3) 0.4379(3) 0.0655(16) Uani 1 1 d . . .
H26A H 1.0375 0.3217 0.4538 0.079 Uiso 1 1 calc R . .
H26B H 1.0626 0.2417 0.4585 0.079 Uiso 1 1 calc R . .
C27 C 0.5818(3) 0.4375(2) 0.22459(18) 0.0324(9) Uani 1 1 d . . .
C28 C 0.6330(3) 0.4743(2) 0.18941(19) 0.0338(9) Uani 1 1 d . . .
C29 C 0.7123(3) 0.5222(2) 0.2202(2) 0.0372(9) Uani 1 1 d . . .
H29 H 0.7325 0.5294 0.2661 0.045 Uiso 1 1 calc R . .
C30 C 0.7584(4) 0.5573(2) 0.1839(2) 0.0423(10) Uani 1 1 d . . .
C31 C 0.8409(4) 0.6105(3) 0.2083(2) 0.0528(13) Uani 1 1 d . . .
H31 H 0.8595 0.6182 0.2565 0.063 Uiso 1 1 calc R . .
C32 C 0.8003(5) 0.6766(3) 0.1686(3) 0.0565(13) Uani 1 1 d . . .
H32A H 0.7393 0.6926 0.1781 0.068 Uiso 1 1 calc R . .
H32B H 0.8525 0.7127 0.1824 0.068 Uiso 1 1 calc R . .
C33 C 0.7747(5) 0.6651(3) 0.0995(3) 0.0588(14) Uani 1 1 d . . .
H33A H 0.8162 0.6955 0.0820 0.071 Uiso 1 1 calc R . .
H33B H 0.7025 0.6768 0.0774 0.071 Uiso 1 1 calc R . .
C34 C 0.7925(4) 0.5914(3) 0.0842(2) 0.0578(14) Uani 1 1 d . . .
H34 H 0.7737 0.5833 0.0361 0.069 Uiso 1 1 calc R . .
C35 C 0.7317(4) 0.5468(3) 0.1147(2) 0.0458(11) Uani 1 1 d . . .
C36 C 0.6571(4) 0.5017(2) 0.0838(2) 0.0422(10) Uani 1 1 d . . .
H36 H 0.6400 0.4946 0.0381 0.051 Uiso 1 1 calc R . .
C37 C 0.6049(3) 0.4652(2) 0.11946(19) 0.0366(9) Uani 1 1 d . . .
C38 C 0.5266(3) 0.4194(2) 0.08779(19) 0.0402(10) Uani 1 1 d . . .
H38 H 0.5089 0.4127 0.0419 0.048 Uiso 1 1 calc R . .
C39 C 0.4743(3) 0.3836(2) 0.1224(2) 0.0385(10) Uani 1 1 d . . .
C40 C 0.3941(3) 0.3375(2) 0.0899(2) 0.0436(11) Uani 1 1 d . . .
H40 H 0.3754 0.3315 0.0439 0.052 Uiso 1 1 calc R . .
C41 C 0.3446(3) 0.3025(2) 0.1238(2) 0.0446(11) Uani 1 1 d . . .
C42 C 0.2620(4) 0.2490(3) 0.0978(3) 0.0579(14) Uani 1 1 d . . .
H42 H 0.2437 0.2426 0.0494 0.069 Uiso 1 1 calc R . .
C43 C 0.1706(4) 0.2734(3) 0.1172(3) 0.0607(14) Uani 1 1 d . . .
H60 H 0.1048 0.2813 0.0869 0.073 Uiso 1 1 calc R . .
C44 C 0.1967(4) 0.2824(3) 0.1854(3) 0.0523(12) Uani 1 1 d . . .
H61 H 0.1501 0.2968 0.2062 0.063 Uiso 1 1 calc R . .
C45 C 0.3093(4) 0.2663(2) 0.2224(2) 0.0455(11) Uani 1 1 d . . .
H45 H 0.3274 0.2731 0.2706 0.055 Uiso 1 1 calc R . .
C46 C 0.3709(3) 0.3111(2) 0.1933(2) 0.0397(10) Uani 1 1 d . . .
C47 C 0.4464(3) 0.3549(2) 0.2258(2) 0.0372(9) Uani 1 1 d . . .
H47 H 0.4627 0.3607 0.2717 0.045 Uiso 1 1 calc R . .
C48 C 0.5015(3) 0.3926(2) 0.19176(19) 0.0349(9) Uani 1 1 d . . .
C49 C 0.9313(4) 0.5874(3) 0.1893(3) 0.0584(13) Uani 1 1 d . . .
H49 H 0.9977 0.5815 0.2196 0.070 Uiso 1 1 calc R . .
C50 C 0.9049(4) 0.5755(3) 0.1204(3) 0.0631(15) Uani 1 1 d . . .
H50 H 0.9510 0.5597 0.0997 0.076 Uiso 1 1 calc R . .
C51 C 0.3008(4) 0.1831(3) 0.1353(3) 0.0624(15) Uani 1 1 d . . .
H62 H 0.2476 0.1476 0.1209 0.075 Uiso 1 1 calc R . .
H63 H 0.3609 0.1669 0.1250 0.075 Uiso 1 1 calc R . .
C52 C 0.3278(4) 0.1925(3) 0.2049(3) 0.0564(13) Uani 1 1 d . . .
H64 H 0.4004 0.1809 0.2261 0.068 Uiso 1 1 calc R . .
H65 H 0.2873 0.1610 0.2221 0.068 Uiso 1 1 calc R . .
C53 C 0.2169(5) 0.4663(3) 0.1139(3) 0.0663(16) Uani 1 1 d . . .
H53 H 0.2510 0.4207 0.1204 0.080 Uiso 1 1 calc R . .
C54 C 0.8581(5) 0.3769(4) 0.1511(3) 0.0744(18) Uani 1 1 d . . .
H66 H 0.8195 0.4206 0.1472 0.10(5) Uiso 0.515(15) 1 calc PR A 3
H67 H 0.7934 0.4008 0.1481 0.15(8) Uiso 0.485(15) 1 calc PR A 4
C55 C 1.0055(5) 0.5498(3) 0.4167(3) 0.0735(17) Uani 1 1 d D . .
H55 H 1.0712 0.5304 0.4458 0.088 Uiso 1 1 calc R B 1

loop_
_atom_site_aniso_label
_atom_site_aniso_U_11
_atom_site_aniso_U_22
_atom_site_aniso_U_33
_atom_site_aniso_U_23
_atom_site_aniso_U_13
_atom_site_aniso_U_12
Cl1 0.0833(11) 0.0816(11) 0.0630(9) -0.0048(8) 0.0183(8) 0.0117(8)
Cl2 0.202(2) 0.0689(10) 0.0554(9) -0.0082(8) 0.0616(13) -0.0092(12)
Cl3 0.0671(10) 0.181(2) 0.0478(8) -0.0099(11) 0.0148(7) -0.0050(12)
Cl4 0.074(2) 0.049(2) 0.0408(14) -0.0012(12) 0.0183(13) -0.0145(16)
Cl5 0.057(3) 0.082(3) 0.076(4) -0.009(2) -0.014(2) -0.0213(18)
Cl6 0.115(4) 0.093(5) 0.074(3) -0.025(3) 0.058(3) -0.035(4)
Cl22 0.182(9) 0.094(6) 0.059(2) 0.008(3) -0.002(3) -0.070(7)
Cl23 0.227(13) 0.091(5) 0.110(7) -0.010(4) 0.129(9) -0.026(7)
Cl24 0.285(13) 0.090(5) 0.097(6) -0.022(4) 0.105(7) -0.060(7)
Cl7A 0.078(3) 0.161(6) 0.047(2) 0.025(3) 0.000(2) -0.036(3)
Cl8A 0.084(3) 0.092(2) 0.086(2) 0.0239(18) 0.0315(19) 0.0416(19)
Cl9A 0.152(4) 0.109(3) 0.082(2) -0.043(2) 0.029(2) -0.057(3)
Cl7B 0.117(8) 0.055(4) 0.107(8) -0.008(4) -0.048(5) 0.011(4)
Cl8B 0.070(4) 0.318(19) 0.206(14) 0.127(13) -0.009(6) -0.012(7)
Cl9B 0.56(4) 0.174(12) 0.128(7) -0.021(7) 0.088(14) 0.217(19)
Cl10 0.081(3) 0.304(9) 0.137(4) -0.142(6) 0.028(3) -0.006(4)
Cl11 0.165(8) 0.112(4) 0.130(5) 0.007(3) 0.087(6) -0.039(5)
Cl12 0.325(9) 0.187(5) 0.0327(16) 0.003(2) 0.021(3) 0.141(6)
Cl16 0.198(9) 0.136(7) 0.051(2) -0.016(3) 0.028(4) -0.035(5)
Cl17 0.085(2) 0.0780(19) 0.0584(16) 0.0145(13) 0.0280(14) -0.0124(14)
Cl18 0.124(3) 0.094(3) 0.070(2) -0.011(2) 0.018(2) -0.055(2)
C56 0.071(11) 0.081(9) 0.055(8) -0.030(7) 0.025(7) -0.023(8)
Cl13 0.112(6) 0.194(10) 0.073(4) 0.042(5) 0.022(4) -0.042(6)
Cl14 0.190(6) 0.063(2) 0.262(8) 0.057(3) 0.197(6) 0.037(3)
Cl15 0.077(3) 0.125(5) 0.173(6) 0.021(4) -0.002(3) -0.023(3)
C57 0.065(12) 0.13(2) 0.068(12) -0.033(11) 0.053(10) -0.039(12)
C59 0.035(6) 0.187(18) 0.027(6) -0.023(8) 0.009(5) -0.034(8)
Cl19 0.069(2) 0.093(4) 0.044(3) 0.007(3) 0.0047(17) -0.001(2)
Cl20 0.114(3) 0.086(3) 0.074(3) -0.008(2) -0.012(2) 0.011(2)
Cl21 0.114(4) 0.158(6) 0.088(4) -0.066(4) -0.012(3) 0.058(4)
O1 0.135(4) 0.077(3) 0.0302(19) -0.0023(18) 0.013(2) 0.040(3)
C1 0.067(3) 0.048(3) 0.021(2) 0.0002(18) 0.010(2) 0.013(2)
C2 0.053(3) 0.040(2) 0.025(2) -0.0019(17) 0.0111(18) 0.0050(19)
C3 0.070(3) 0.051(3) 0.027(2) -0.006(2) 0.015(2) 0.011(2)
C4 0.057(3) 0.047(3) 0.036(2) -0.006(2) 0.014(2) 0.009(2)
C5 0.073(4) 0.065(3) 0.040(3) -0.010(2) 0.020(3) 0.021(3)
C6 0.062(3) 0.045(3) 0.063(3) 0.007(2) 0.035(3) 0.011(2)
C7 0.046(3) 0.045(3) 0.052(3) -0.003(2) 0.021(2) 0.003(2)
C8 0.050(3) 0.045(2) 0.040(2) 0.009(2) 0.020(2) 0.010(2)
C9 0.043(2) 0.037(2) 0.034(2) 0.0040(17) 0.0152(19) 0.0024(18)
C10 0.041(2) 0.035(2) 0.0275(19) -0.0004(16) 0.0110(17) -0.0015(17)
C11 0.044(2) 0.032(2) 0.0214(18) -0.0011(15) 0.0083(17) -0.0038(17)
C12 0.037(2) 0.032(2) 0.0232(19) -0.0001(15) 0.0088(16) -0.0035(16)
C13 0.041(2) 0.033(2) 0.0205(18) 0.0000(15) 0.0096(16) -0.0031(17)
C14 0.037(2) 0.040(2) 0.0242(19) -0.0017(16) 0.0080(16) 0.0000(18)
C15 0.043(2) 0.046(2) 0.030(2) -0.0013(18) 0.0077(18) 0.0062(19)
C16 0.054(3) 0.059(3) 0.033(2) -0.002(2) 0.012(2) 0.021(2)
C17 0.061(3) 0.053(3) 0.040(3) -0.006(2) 0.004(2) 0.014(2)
C18 0.066(3) 0.053(3) 0.050(3) 0.014(2) 0.017(3) 0.022(3)
C19 0.063(3) 0.072(3) 0.028(2) -0.001(2) 0.003(2) 0.025(3)
C20 0.049(3) 0.047(3) 0.030(2) 0.0015(19) 0.0043(19) 0.011(2)
C21 0.047(3) 0.048(3) 0.0220(19) -0.0009(18) 0.0029(18) 0.005(2)
C22 0.051(3) 0.034(2) 0.0233(19) 0.0012(16) 0.0086(18) 0.0024(18)
C23 0.057(3) 0.044(3) 0.092(4) -0.024(3) 0.028(3) -0.001(2)
C24 0.059(3) 0.039(3) 0.070(3) 0.011(2) 0.035(3) 0.009(2)
C25 0.049(3) 0.066(3) 0.054(3) 0.008(3) 0.012(2) 0.016(3)
C26 0.046(3) 0.068(4) 0.065(4) -0.009(3) -0.005(3) 0.015(3)
C27 0.041(2) 0.032(2) 0.0230(19) -0.0032(15) 0.0085(16) 0.0013(17)
C28 0.041(2) 0.035(2) 0.0250(19) -0.0001(16) 0.0108(17) 0.0006(17)
C29 0.048(2) 0.039(2) 0.0246(19) -0.0018(17) 0.0120(18) -0.0016(19)
C30 0.051(3) 0.047(3) 0.030(2) -0.0009(19) 0.0151(19) -0.007(2)
C31 0.068(3) 0.061(3) 0.034(2) -0.006(2) 0.023(2) -0.021(3)
C32 0.074(4) 0.053(3) 0.048(3) 0.000(2) 0.028(3) -0.019(3)
C33 0.070(4) 0.060(3) 0.051(3) 0.012(2) 0.027(3) -0.011(3)
C34 0.074(4) 0.072(3) 0.034(2) -0.002(2) 0.027(2) -0.018(3)
C35 0.056(3) 0.056(3) 0.029(2) 0.003(2) 0.020(2) -0.005(2)
C36 0.052(3) 0.053(3) 0.023(2) -0.0005(18) 0.0136(19) -0.001(2)
C37 0.046(2) 0.040(2) 0.0234(19) -0.0002(17) 0.0103(17) 0.0020(19)
C38 0.051(3) 0.047(2) 0.0201(19) -0.0005(17) 0.0089(18) 0.003(2)
C39 0.041(2) 0.041(2) 0.029(2) -0.0034(17) 0.0048(18) 0.0036(19)
C40 0.045(2) 0.052(3) 0.029(2) -0.0084(19) 0.0052(19) 0.000(2)
C41 0.037(2) 0.051(3) 0.038(2) -0.010(2) 0.0021(19) 0.000(2)
C42 0.052(3) 0.069(3) 0.047(3) -0.019(3) 0.008(2) -0.018(3)
C43 0.040(3) 0.068(3) 0.065(3) -0.007(3) 0.004(2) -0.009(2)
C44 0.040(3) 0.051(3) 0.065(3) -0.013(2) 0.017(2) -0.009(2)
C45 0.045(3) 0.043(2) 0.043(3) -0.004(2) 0.009(2) -0.011(2)
C46 0.040(2) 0.040(2) 0.037(2) -0.0040(18) 0.0103(19) -0.0008(19)
C47 0.043(2) 0.039(2) 0.027(2) -0.0010(17) 0.0078(17) -0.0005(18)
C48 0.037(2) 0.037(2) 0.027(2) -0.0027(16) 0.0066(17) 0.0003(17)
C49 0.055(3) 0.076(4) 0.047(3) 0.000(3) 0.022(2) -0.014(3)
C50 0.064(3) 0.090(4) 0.044(3) -0.010(3) 0.028(3) -0.020(3)
C51 0.047(3) 0.053(3) 0.089(4) -0.023(3) 0.024(3) -0.018(2)
C52 0.048(3) 0.043(3) 0.076(4) -0.006(2) 0.018(3) -0.008(2)
C53 0.076(4) 0.069(4) 0.041(3) -0.008(3) 0.003(3) 0.024(3)
C54 0.068(4) 0.099(5) 0.059(4) 0.022(3) 0.025(3) -0.002(4)
C55 0.076(4) 0.083(4) 0.054(3) -0.006(3) 0.013(3) 0.001(3)

loop_
_atom_type_symbol
_atom_type_description
_atom_type_scat_dispersion_real
_atom_type_scat_dispersion_imag
_atom_type_scat_source
C C 0.0033 0.0016 'International Tables Vol C Tables 4.2.6.8 and 6.1.1.4'
H H 0.0000 0.0000 'International Tables Vol C Tables 4.2.6.8 and 6.1.1.4'
O O 0.0106 0.0060 'International Tables Vol C Tables 4.2.6.8 and 6.1.1.4'
Cl Cl 0.1484 0.1585 'International Tables Vol C Tables 4.2.6.8 and 6.1.1.4'

loop_
_geom_angle_atom_site_label_1
_geom_angle_atom_site_label_2
_geom_angle_atom_site_label_3
_geom_angle
_geom_angle_site_symmetry_1
_geom_angle_site_symmetry_3
C55 Cl9B Cl15 133.3(14) . 1_655
Cl10 C56 Cl11 108.6(10) . .
Cl10 C56 Cl12 113.2(10) . .
Cl11 C56 Cl12 103.1(9) . .
Cl10 C56 H56 110.6 . .
Cl11 C56 H56 110.6 . .
Cl12 C56 H56 110.6 . .
Cl18 C58 Cl16 112.1(9) . .
Cl18 C58 Cl17 110.9(8) . .
Cl16 C58 Cl17 110.7(9) . .
Cl18 C58 H58 107.6 . .
Cl16 C58 H58 107.6 . .
Cl17 C58 H58 107.6 . .
C57 Cl15 Cl9B 140.8(10) . 1_455
Cl14 C57 Cl13 110.9(11) . .
Cl14 C57 Cl15 111.9(11) . .
Cl13 C57 Cl15 120.0(13) . .
Cl14 C57 H57 104.1 . .
Cl13 C57 H57 104.1 . .
Cl15 C57 H57 104.1 . .
Cl19 C59 Cl21 118.7(9) . .
Cl19 C59 Cl20 104.9(6) . .
Cl21 C59 Cl20 104.4(6) . .
Cl19 C59 H59 109.4 . .
Cl21 C59 H59 109.4 . .
Cl20 C59 H59 109.4 . .
O1 C1 C2 121.0(4) . .
O1 C1 C22 120.7(4) . .
C2 C1 C22 118.2(4) . .
C3 C2 C11 119.3(4) . .
C3 C2 C1 120.2(4) . .
C11 C2 C1 120.6(4) . .
C4 C3 C2 121.2(4) . .
C4 C3 H3 119.4 . .
C2 C3 H3 119.4 . .
C3 C4 C9 119.8(4) . .
C3 C4 C5 127.3(4) . .
C9 C4 C5 112.9(4) . .
C6 C5 C4 107.8(4) . .
C6 C5 C23 107.0(5) . .
C4 C5 C23 105.9(4) . .
C6 C5 H5 112.0 . .
C4 C5 H5 112.0 . .
C23 C5 H5 112.0 . .
C7 C6 C5 112.2(4) . .
C7 C6 H6A 109.2 . .
C5 C6 H6A 109.2 . .
C7 C6 H6B 109.2 . .
C5 C6 H6B 109.2 . .
H6A C6 H6B 107.9 . .
C6 C7 C8 111.9(4) . .
C6 C7 H7A 109.2 . .
C8 C7 H7A 109.2 . .
C6 C7 H7B 109.2 . .
C8 C7 H7B 109.2 . .
H7A C7 H7B 107.9 . .
C9 C8 C24 106.3(4) . .
C9 C8 C7 106.7(4) . .
C24 C8 C7 106.1(4) . .
C9 C8 H8 112.4 . .
C24 C8 H8 112.4 . .
C7 C8 H8 112.4 . .
C10 C9 C4 121.3(4) . .
C10 C9 C8 126.6(4) . .
C4 C9 C8 112.1(4) . .
C9 C10 C11 120.2(4) . .
C9 C10 H10 119.9 . .
C11 C10 H10 119.9 . .
C12 C11 C10 121.8(3) . .
C12 C11 C2 119.9(4) . .
C10 C11 C2 118.3(4) . .
C11 C12 C13 120.3(3) . .
C11 C12 C27 120.1(3) . .
C13 C12 C27 119.5(3) . .
C14 C13 C22 118.0(4) . .
C14 C13 C12 121.9(3) . .
C22 C13 C12 120.0(4) . .
C15 C14 C13 120.4(4) . .
C15 C14 H14 119.8 . .
C13 C14 H14 119.8 . .
C14 C15 C20 121.2(4) . .
C14 C15 C16 126.9(4) . .
C20 C15 C16 111.9(4) . .
C15 C16 C25 106.7(4) . .
C15 C16 C17 106.6(4) . .
C25 C16 C17 106.5(4) . .
C15 C16 H16 112.2 . .
C25 C16 H16 112.2 . .
C17 C16 H16 112.2 . .
C18 C17 C16 112.6(5) . .
C18 C17 H17 123.7 . .
C16 C17 H17 123.7 . .
C17 C18 C19 112.8(5) . .
C17 C18 H18 123.6 . .
C19 C18 H18 123.6 . .
C20 C19 C18 107.2(4) . .
C20 C19 C26 106.4(5) . .
C18 C19 C26 105.1(4) . .
C20 C19 H19 112.6 . .
C18 C19 H19 112.6 . .
C26 C19 H19 112.6 . .
C21 C20 C15 119.7(4) . .
C21 C20 C19 126.4(4) . .
C15 C20 C19 113.8(4) . .
C20 C21 C22 120.2(4) . .
C20 C21 H21 119.9 . .
C22 C21 H21 119.9 . .
C21 C22 C13 120.3(4) . .
C21 C22 C1 119.0(4) . .
C13 C22 C1 120.7(4) . .
C24 C23 C5 111.6(4) . .
C24 C23 H23 124.2 . .
C5 C23 H23 124.2 . .
C23 C24 C8 112.3(4) . .
C23 C24 H24 123.9 . .
C8 C24 H24 123.9 . .
C26 C25 C16 112.1(5) . .
C26 C25 H25A 109.2 . .
C16 C25 H25A 109.2 . .
C26 C25 H25B 109.2 . .
C16 C25 H25B 109.2 . .
H25A C25 H25B 107.9 . .
C25 C26 C19 111.2(4) . .
C25 C26 H26A 109.4 . .
C19 C26 H26A 109.4 . .
C25 C26 H26B 109.4 . .
C19 C26 H26B 109.4 . .
H26A C26 H26B 108.0 . .
C28 C27 C48 120.4(4) . .
C28 C27 C12 120.3(4) . .
C48 C27 C12 119.3(4) . .
C27 C28 C29 122.4(4) . .
C27 C28 C37 119.7(4) . .
C29 C28 C37 117.9(4) . .
C30 C29 C28 120.2(4) . .
C30 C29 H29 119.9 . .
C28 C29 H29 119.9 . .
C29 C30 C35 121.5(4) . .
C29 C30 C31 126.8(4) . .
C35 C30 C31 111.7(4) . .
C30 C31 C49 107.7(4) . .
C30 C31 C32 106.5(4) . .
C49 C31 C32 106.4(4) . .
C30 C31 H31 112.0 . .
C49 C31 H31 112.0 . .
C32 C31 H31 112.0 . .
C33 C32 C31 111.4(5) . .
C33 C32 H32A 109.3 . .
C31 C32 H32A 109.3 . .
C33 C32 H32B 109.3 . .
C31 C32 H32B 109.3 . .
H32A C32 H32B 108.0 . .
C32 C33 C34 111.9(5) . .
C32 C33 H33A 109.2 . .
C34 C33 H33A 109.2 . .
C32 C33 H33B 109.2 . .
C34 C33 H33B 109.2 . .
H33A C33 H33B 107.9 . .
C35 C34 C33 107.3(4) . .
C35 C34 C50 106.6(4) . .
C33 C34 C50 107.1(5) . .
C35 C34 H34 111.8 . .
C33 C34 H34 111.8 . .
C50 C34 H34 111.8 . .
C36 C35 C30 119.9(4) . .
C36 C35 C34 127.6(4) . .
C30 C35 C34 112.5(4) . .
C35 C36 C37 120.5(4) . .
C35 C36 H36 119.7 . .
C37 C36 H36 119.7 . .
C38 C37 C36 120.9(4) . .
C38 C37 C28 119.2(4) . .
C36 C37 C28 119.9(4) . .
C39 C38 C37 121.3(4) . .
C39 C38 H38 119.3 . .
C37 C38 H38 119.3 . .
C38 C39 C40 121.1(4) . .
C38 C39 C48 119.7(4) . .
C40 C39 C48 119.2(4) . .
C41 C40 C39 120.8(4) . .
C41 C40 H40 119.6 . .
C39 C40 H40 119.6 . .
C40 C41 C46 120.7(4) . .
C40 C41 C42 127.6(4) . .
C46 C41 C42 111.6(4) . .
C41 C42 C51 107.1(4) . .
C41 C42 C43 106.2(4) . .
C51 C42 C43 107.2(5) . .
C41 C42 H42 112.0 . .
C51 C42 H42 112.0 . .
C43 C42 H42 112.0 . .
C44 C43 C42 111.9(4) . .
C44 C43 H60 124.0 . .
C42 C43 H60 124.0 . .
C43 C44 C45 112.6(5) . .
C43 C44 H61 123.7 . .
C45 C44 H61 123.7 . .
C46 C45 C52 106.3(4) . .
C46 C45 C44 106.8(4) . .
C52 C45 C44 106.8(4) . .
C46 C45 H45 112.2 . .
C52 C45 H45 112.2 . .
C44 C45 H45 112.2 . .
C47 C46 C41 120.1(4) . .
C47 C46 C45 127.1(4) . .
C41 C46 C45 112.7(4) . .
C46 C47 C48 120.9(4) . .
C46 C47 H47 119.5 . .
C48 C47 H47 119.5 . .
C27 C48 C47 122.1(4) . .
C27 C48 C39 119.6(4) . .
C47 C48 C39 118.3(4) . .
C50 C49 C31 112.3(5) . .
C50 C49 H49 123.9 . .
C31 C49 H49 123.9 . .
C49 C50 C34 111.5(5) . .
C49 C50 H50 124.2 . .
C34 C50 H50 124.2 . .
C52 C51 C42 112.0(5) . .
C52 C51 H62 109.2 . .
C42 C51 H62 109.2 . .
C52 C51 H63 109.2 . .
C42 C51 H63 109.2 . .
H62 C51 H63 107.9 . .
C51 C52 C45 111.7(5) . .
C51 C52 H64 109.3 . .
C45 C52 H64 109.3 . .
C51 C52 H65 109.3 . .
C45 C52 H65 109.3 . .
H64 C52 H65 107.9 . .
Cl2 C53 Cl1 111.2(3) . .
Cl2 C53 Cl3 110.2(4) . .
Cl1 C53 Cl3 109.9(3) . .
Cl2 C53 H53 108.5 . .
Cl1 C53 H53 108.5 . .
Cl3 C53 H53 108.5 . .
Cl24 C54 Cl4 111.8(5) . .
Cl24 C54 Cl23 128.0(9) . .
Cl4 C54 Cl23 116.1(7) . .
Cl24 C54 Cl6 114.1(8) . .
Cl4 C54 Cl6 118.9(6) . .
Cl23 C54 Cl6 20.4(6) . .
Cl24 C54 Cl5 14.7(7) . .
Cl4 C54 Cl5 114.2(5) . .
Cl23 C54 Cl5 118.6(8) . .
Cl6 C54 Cl5 102.0(5) . .
Cl24 C54 Cl22 106.9(5) . .
Cl4 C54 Cl22 29.2(4) . .
Cl23 C54 Cl22 105.0(6) . .
Cl6 C54 Cl22 98.6(6) . .
Cl5 C54 Cl22 101.9(5) . .
Cl24 C54 H66 94.8 . .
Cl4 C54 H66 107.0 . .
Cl23 C54 H66 89.8 . .
Cl6 C54 H66 107.0 . .
Cl5 C54 H66 107.0 . .
Cl22 C54 H66 135.8 . .
Cl24 C54 H67 105.0 . .
Cl4 C54 H67 75.9 . .
Cl23 C54 H67 105.0 . .
Cl6 C54 H67 125.3 . .
Cl5 C54 H67 119.6 . .
Cl22 C54 H67 105.0 . .
H66 C54 H67 31.1 . .
Cl8B C55 Cl9B 117.0(12) . .
Cl8B C55 Cl7B 106.3(8) . .
Cl9B C55 Cl7B 102.0(8) . .
Cl8B C55 Cl7A 115.5(7) . .
Cl9B C55 Cl7A 92.5(8) . .
Cl7B C55 Cl7A 10.7(6) . .
Cl8B C55 Cl8A 29.9(7) . .
Cl9B C55 Cl8A 146.1(12) . .
Cl7B C55 Cl8A 98.0(6) . .
Cl7A C55 Cl8A 108.7(5) . .
Cl8B C55 Cl9A 74.0(9) . .
Cl9B C55 Cl9A 43.0(11) . .
Cl7B C55 Cl9A 116.1(6) . .
Cl7A C55 Cl9A 112.1(4) . .
Cl8A C55 Cl9A 103.4(4) . .
Cl8B C55 H55 127.0 . .
Cl9B C55 H55 84.4 . .
Cl7B C55 H55 116.1 . .
Cl7A C55 H55 110.8 . .
Cl8A C55 H55 110.8 . .
Cl9A C55 H55 110.8 . .

loop_
_geom_bond_atom_site_label_1
_geom_bond_atom_site_label_2
_geom_bond_distance
_geom_bond_site_symmetry_2
Cl1 C53 1.742(7) .
Cl2 C53 1.737(6) .
Cl3 C53 1.751(6) .
Cl4 C54 1.638(8) .
Cl5 C54 1.777(8) .
Cl6 C54 1.760(12) .
Cl22 C54 1.921(11) .
Cl23 C54 1.730(13) .
Cl24 C54 1.598(13) .
Cl7A C55 1.736(9) .
Cl8A C55 1.774(7) .
Cl9A C55 1.780(7) .
Cl7B C55 1.717(11) .
Cl8B C55 1.656(12) .
Cl9B C55 1.716(9) .
Cl9B Cl15 2.03(2) 1_655
Cl10 C56 1.711(15) .
Cl11 C56 1.738(14) .
Cl12 C56 1.739(15) .
Cl16 C58 1.701(15) .
Cl17 C58 1.752(14) .
Cl18 C58 1.690(14) .
C56 H56 1.0000 .
C58 H58 1.0000 .
Cl13 C57 1.721(17) .
Cl14 C57 1.714(16) .
Cl15 C57 1.733(16) .
Cl15 Cl9B 2.03(2) 1_455
C57 H57 1.0000 .
C59 Cl19 1.689(11) .
C59 Cl21 1.758(12) .
C59 Cl20 1.901(13) .
C59 H59 1.0000 .
O1 C1 1.253(6) .
C1 C2 1.445(6) .
C1 C22 1.448(6) .
C2 C3 1.412(6) .
C2 C11 1.432(5) .
C3 C4 1.360(7) .
C3 H3 0.9500 .
C4 C9 1.413(6) .
C4 C5 1.519(7) .
C5 C6 1.503(8) .
C5 C23 1.533(9) .
C5 H5 1.0000 .
C6 C7 1.436(7) .
C6 H6A 0.9900 .
C6 H6B 0.9900 .
C7 C8 1.539(7) .
C7 H7A 0.9900 .
C7 H7B 0.9900 .
C8 C9 1.521(6) .
C8 C24 1.536(7) .
C8 H8 1.0000 .
C9 C10 1.369(6) .
C10 C11 1.426(6) .
C10 H10 0.9500 .
C11 C12 1.424(6) .
C12 C13 1.428(6) .
C12 C27 1.506(5) .
C13 C14 1.420(6) .
C13 C22 1.424(5) .
C14 C15 1.371(6) .
C14 H14 0.9500 .
C15 C20 1.411(6) .
C15 C16 1.519(6) .
C16 C25 1.523(7) .
C16 C17 1.532(8) .
C16 H16 1.0000 .
C17 C18 1.400(7) .
C17 H17 0.9500 .
C18 C19 1.535(8) .
C18 H18 0.9500 .
C19 C20 1.500(7) .
C19 C26 1.545(9) .
C19 H19 1.0000 .
C20 C21 1.377(7) .
C21 C22 1.410(6) .
C21 H21 0.9500 .
C23 C24 1.430(8) .
C23 H23 0.9500 .
C24 H24 0.9500 .
C25 C26 1.451(8) .
C25 H25A 0.9900 .
C25 H25B 0.9900 .
C26 H26A 0.9900 .
C26 H26B 0.9900 .
C27 C28 1.405(6) .
C27 C48 1.417(6) .
C28 C29 1.437(6) .
C28 C37 1.445(5) .
C29 C30 1.357(6) .
C29 H29 0.9500 .
C30 C35 1.435(6) .
C30 C31 1.513(7) .
C31 C49 1.521(8) .
C31 C32 1.552(8) .
C31 H31 1.0000 .
C32 C33 1.438(7) .
C32 H32A 0.9900 .
C32 H32B 0.9900 .
C33 C34 1.521(8) .
C33 H33A 0.9900 .
C33 H33B 0.9900 .
C34 C35 1.513(7) .
C34 C50 1.537(8) .
C34 H34 1.0000 .
C35 C36 1.361(7) .
C36 C37 1.418(6) .
C36 H36 0.9500 .
C37 C38 1.406(6) .
C38 C39 1.396(6) .
C38 H38 0.9500 .
C39 C40 1.429(6) .
C39 C48 1.434(6) .
C40 C41 1.351(7) .
C40 H40 0.9500 .
C41 C46 1.437(6) .
C41 C42 1.522(7) .
C42 C51 1.526(9) .
C42 C43 1.546(8) .
C42 H42 1.0000 .
C43 C44 1.410(8) .
C43 H60 0.9500 .
C44 C45 1.543(7) .
C44 H61 0.9500 .
C45 C46 1.505(6) .
C45 C52 1.538(7) .
C45 H45 1.0000 .
C46 C47 1.361(6) .
C47 C48 1.435(6) .
C47 H47 0.9500 .
C49 C50 1.433(7) .
C49 H49 0.9500 .
C50 H50 0.9500 .
C51 C52 1.441(8) .
C51 H62 0.9900 .
C51 H63 0.9900 .
C52 H64 0.9900 .
C52 H65 0.9900 .
C53 H53 1.0000 .
C54 H66 1.0000 .
C54 H67 1.0000 .
C55 H55 1.0000 .

loop_
_geom_torsion_atom_site_label_1
_geom_torsion_atom_site_label_2
_geom_torsion_atom_site_label_3
_geom_torsion_atom_site_label_4
_geom_torsion
_geom_torsion_site_symmetry_1
_geom_torsion_site_symmetry_2
_geom_torsion_site_symmetry_3
_geom_torsion_site_symmetry_4
Cl9B Cl15 C57 Cl14 -146.5(15) 1_455 . . .
Cl9B Cl15 C57 Cl13 81(3) 1_455 . . .
O1 C1 C2 C3 -8.2(8) . . . .
C22 C1 C2 C3 175.0(5) . . . .
O1 C1 C2 C11 171.2(5) . . . .
C22 C1 C2 C11 -5.6(7) . . . .
C11 C2 C3 C4 -1.8(8) . . . .
C1 C2 C3 C4 177.7(5) . . . .
C2 C3 C4 C9 0.6(8) . . . .
C2 C3 C4 C5 -178.7(5) . . . .
C3 C4 C5 C6 -124.1(6) . . . .
C9 C4 C5 C6 56.6(6) . . . .
C3 C4 C5 C23 121.7(6) . . . .
C9 C4 C5 C23 -57.6(6) . . . .
C4 C5 C6 C7 -55.1(6) . . . .
C23 C5 C6 C7 58.4(5) . . . .
C5 C6 C7 C8 -1.3(6) . . . .
C6 C7 C8 C9 57.0(5) . . . .
C6 C7 C8 C24 -56.0(5) . . . .
C3 C4 C9 C10 0.5(7) . . . .
C5 C4 C9 C10 179.9(4) . . . .
C3 C4 C9 C8 -179.3(5) . . . .
C5 C4 C9 C8 0.0(6) . . . .
C24 C8 C9 C10 -122.9(5) . . . .
C7 C8 C9 C10 124.1(5) . . . .
C24 C8 C9 C4 56.9(5) . . . .
C7 C8 C9 C4 -56.0(5) . . . .
C4 C9 C10 C11 -0.4(7) . . . .
C8 C9 C10 C11 179.4(4) . . . .
C9 C10 C11 C12 179.5(4) . . . .
C9 C10 C11 C2 -0.8(6) . . . .
C3 C2 C11 C12 -178.4(4) . . . .
C1 C2 C11 C12 2.1(7) . . . .
C3 C2 C11 C10 1.8(6) . . . .
C1 C2 C11 C10 -177.6(4) . . . .
C10 C11 C12 C13 -179.4(4) . . . .
C2 C11 C12 C13 0.9(6) . . . .
C10 C11 C12 C27 -1.6(6) . . . .
C2 C11 C12 C27 178.6(4) . . . .
C11 C12 C13 C14 179.1(4) . . . .
C27 C12 C13 C14 1.3(6) . . . .
C11 C12 C13 C22 -0.3(6) . . . .
C27 C12 C13 C22 -178.1(4) . . . .
C22 C13 C14 C15 1.5(6) . . . .
C12 C13 C14 C15 -177.9(4) . . . .
C13 C14 C15 C20 0.5(7) . . . .
C13 C14 C15 C16 -178.5(4) . . . .
C14 C15 C16 C25 122.6(5) . . . .
C20 C15 C16 C25 -56.6(5) . . . .
C14 C15 C16 C17 -124.0(5) . . . .
C20 C15 C16 C17 56.9(5) . . . .
C15 C16 C17 C18 -56.5(5) . . . .
C25 C16 C17 C18 57.1(5) . . . .
C16 C17 C18 C19 0.9(6) . . . .
C17 C18 C19 C20 54.5(6) . . . .
C17 C18 C19 C26 -58.4(5) . . . .
C14 C15 C20 C21 -1.7(7) . . . .
C16 C15 C20 C21 177.5(5) . . . .
C14 C15 C20 C19 179.4(5) . . . .
C16 C15 C20 C19 -1.4(6) . . . .
C18 C19 C20 C21 126.9(5) . . . .
C26 C19 C20 C21 -121.1(6) . . . .
C18 C19 C20 C15 -54.3(6) . . . .
C26 C19 C20 C15 57.7(6) . . . .
C15 C20 C21 C22 0.7(7) . . . .
C19 C20 C21 C22 179.5(5) . . . .
C20 C21 C22 C13 1.3(7) . . . .
C20 C21 C22 C1 -178.4(5) . . . .
C14 C13 C22 C21 -2.4(6) . . . .
C12 C13 C22 C21 177.0(4) . . . .
C14 C13 C22 C1 177.3(4) . . . .
C12 C13 C22 C1 -3.3(6) . . . .
O1 C1 C22 C21 9.1(8) . . . .
C2 C1 C22 C21 -174.1(4) . . . .
O1 C1 C22 C13 -170.6(5) . . . .
C2 C1 C22 C13 6.2(7) . . . .
C6 C5 C23 C24 -57.2(5) . . . .
C4 C5 C23 C24 57.6(6) . . . .
C5 C23 C24 C8 -1.1(6) . . . .
C9 C8 C24 C23 -56.2(5) . . . .
C7 C8 C24 C23 57.1(5) . . . .
C15 C16 C25 C26 57.5(6) . . . .
C17 C16 C25 C26 -56.0(6) . . . .
C16 C25 C26 C19 -1.6(7) . . . .
C20 C19 C26 C25 -55.3(6) . . . .
C18 C19 C26 C25 58.2(6) . . . .
C11 C12 C27 C28 93.8(5) . . . .
C13 C12 C27 C28 -88.4(5) . . . .
C11 C12 C27 C48 -87.1(5) . . . .
C13 C12 C27 C48 90.7(5) . . . .
C48 C27 C28 C29 177.6(4) . . . .
C12 C27 C28 C29 -3.3(6) . . . .
C48 C27 C28 C37 -1.2(6) . . . .
C12 C27 C28 C37 177.9(4) . . . .
C27 C28 C29 C30 -178.9(4) . . . .
C37 C28 C29 C30 0.0(6) . . . .
C28 C29 C30 C35 -1.5(7) . . . .
C28 C29 C30 C31 178.4(5) . . . .
C29 C30 C31 C49 123.3(5) . . . .
C35 C30 C31 C49 -56.8(6) . . . .
C29 C30 C31 C32 -122.8(5) . . . .
C35 C30 C31 C32 57.1(5) . . . .
C30 C31 C32 C33 -57.9(6) . . . .
C49 C31 C32 C33 56.8(6) . . . .
C31 C32 C33 C34 1.1(7) . . . .
C32 C33 C34 C35 56.2(6) . . . .
C32 C33 C34 C50 -58.0(6) . . . .
C29 C30 C35 C36 1.3(8) . . . .
C31 C30 C35 C36 -178.6(5) . . . .
C29 C30 C35 C34 179.9(5) . . . .
C31 C30 C35 C34 0.0(6) . . . .
C33 C34 C35 C36 121.0(6) . . . .
C50 C34 C35 C36 -124.6(6) . . . .
C33 C34 C35 C30 -57.5(6) . . . .
C50 C34 C35 C30 56.9(6) . . . .
C30 C35 C36 C37 0.5(7) . . . .
C34 C35 C36 C37 -177.9(5) . . . .
C35 C36 C37 C38 178.8(5) . . . .
C35 C36 C37 C28 -2.0(7) . . . .
C27 C28 C37 C38 -0.1(6) . . . .
C29 C28 C37 C38 -179.1(4) . . . .
C27 C28 C37 C36 -179.3(4) . . . .
C29 C28 C37 C36 1.7(6) . . . .
C36 C37 C38 C39 -179.6(4) . . . .
C28 C37 C38 C39 1.2(7) . . . .
C37 C38 C39 C40 179.5(4) . . . .
C37 C38 C39 C48 -0.9(7) . . . .
C38 C39 C40 C41 179.3(4) . . . .
C48 C39 C40 C41 -0.3(7) . . . .
C39 C40 C41 C46 0.4(7) . . . .
C39 C40 C41 C42 -176.4(5) . . . .
C40 C41 C42 C51 120.5(6) . . . .
C46 C41 C42 C51 -56.5(6) . . . .
C40 C41 C42 C43 -125.2(5) . . . .
C46 C41 C42 C43 57.7(6) . . . .
C41 C42 C43 C44 -57.4(6) . . . .
C51 C42 C43 C44 56.8(6) . . . .
C42 C43 C44 C45 0.5(6) . . . .
C43 C44 C45 C46 56.3(5) . . . .
C43 C44 C45 C52 -57.1(6) . . . .
C40 C41 C46 C47 0.1(7) . . . .
C42 C41 C46 C47 177.4(4) . . . .
C40 C41 C46 C45 -178.3(4) . . . .
C42 C41 C46 C45 -1.0(6) . . . .
C52 C45 C46 C47 -120.4(5) . . . .
C44 C45 C46 C47 125.9(5) . . . .
C52 C45 C46 C41 57.9(5) . . . .
C44 C45 C46 C41 -55.9(5) . . . .
C41 C46 C47 C48 -0.7(7) . . . .
C45 C46 C47 C48 177.5(4) . . . .
C28 C27 C48 C47 -179.1(4) . . . .
C12 C27 C48 C47 1.8(6) . . . .
C28 C27 C48 C39 1.5(6) . . . .
C12 C27 C48 C39 -177.6(4) . . . .
C46 C47 C48 C27 -178.7(4) . . . .
C46 C47 C48 C39 0.7(6) . . . .
C38 C39 C48 C27 -0.4(6) . . . .
C40 C39 C48 C27 179.2(4) . . . .
C38 C39 C48 C47 -179.9(4) . . . .
C40 C39 C48 C47 -0.2(6) . . . .
C30 C31 C49 C50 55.8(6) . . . .
C32 C31 C49 C50 -58.1(6) . . . .
C31 C49 C50 C34 1.6(7) . . . .
C35 C34 C50 C49 -57.7(6) . . . .
C33 C34 C50 C49 56.9(6) . . . .
C41 C42 C51 C52 56.5(6) . . . .
C43 C42 C51 C52 -57.1(5) . . . .
C42 C51 C52 C45 0.5(6) . . . .
C46 C45 C52 C51 -57.5(5) . . . .
C44 C45 C52 C51 56.2(6) . . . .
Cl15 Cl9B C55 Cl8B -145.6(17) 1_655 . . .
Cl15 Cl9B C55 Cl7B 98.9(18) 1_655 . . .
Cl15 Cl9B C55 Cl7A 94.1(18) 1_655 . . .
Cl15 Cl9B C55 Cl8A -136.2(18) 1_655 . . .
Cl15 Cl9B C55 Cl9A -146(2) 1_655 . . .
